data_4103548
loop_
_publ_author_name
'Crisita Carmen Hojilla Atienza'
'Amanda C. Bowman'
'Emil Lobkovsky'
'Paul J. Chirik'

_publ_section_title
;
 Photolysis and Thermolysis of Bis(imino)pyridine Cobalt Azides: C-H
 Activation from Putative Cobalt Nitrido Complexes
;
_journal_name_full 'Journal of the American Chemical Society'
_journal_page_first 16343
_journal_page_last 16345
_journal_paper_doi 10.1021/ja107288x
_journal_volume 132
_journal_year 2010
_chemical_formula_moiety 'C37 H35 Co N4'
_chemical_formula_sum 'C37 H35 Co N4'
_chemical_formula_weight 594.62
_chemical_name_systematic
; 
 ? 
;
_space_group_IT_number 2
_symmetry_cell_setting triclinic
_symmetry_space_group_name_Hall '-P 1'
_symmetry_space_group_name_H-M 'P -1'
_atom_sites_solution_hydrogens mixed
_atom_sites_solution_primary direct
_atom_sites_solution_secondary difmap
_audit_creation_method SHELXL-97
_cell_angle_alpha 101.844(3)
_cell_angle_beta 101.392(3)
_cell_angle_gamma 103.947(3)
_cell_formula_units_Z 2
_cell_length_a 9.8980(6)
_cell_length_b 13.3037(8)
_cell_length_c 13.8290(8)
_cell_measurement_reflns_used 8215
_cell_measurement_temperature 173(2)
_cell_measurement_theta_max 27.97
_cell_measurement_theta_min 2.32
_cell_volume 1670.19(18)
_computing_cell_refinement 'Bruker SAINT+'
_computing_data_collection 'Bruker APEX2'
_computing_data_reduction 'Bruker SAINT+'
_computing_molecular_graphics 'Bruker SHELXTL'
_computing_publication_material 'Bruker SHELXTL'
_computing_structure_refinement 'SHELXL-97 (Sheldrick, 1997)'
_computing_structure_solution 'SHELXS-97 (Sheldrick, 1990)'
_diffrn_ambient_temperature 173(2)
_diffrn_measured_fraction_theta_full 0.974
_diffrn_measured_fraction_theta_max 0.974
_diffrn_measurement_device_type 'Bruker X8 APEX II diffractometer'
_diffrn_measurement_method 'phi and omega scans'
_diffrn_radiation_monochromator graphite
_diffrn_radiation_source 'fine-focus sealed tube'
_diffrn_radiation_type MoK\a
_diffrn_radiation_wavelength 0.71073
_diffrn_reflns_av_R_equivalents 0.0301
_diffrn_reflns_av_sigmaI/netI 0.0495
_diffrn_reflns_limit_h_max 13
_diffrn_reflns_limit_h_min -13
_diffrn_reflns_limit_k_max 17
_diffrn_reflns_limit_k_min -17
_diffrn_reflns_limit_l_max 18
_diffrn_reflns_limit_l_min -17
_diffrn_reflns_number 23051
_diffrn_reflns_theta_full 28.60
_diffrn_reflns_theta_max 28.60
_diffrn_reflns_theta_min 1.56
_diffrn_standards_number 0
_exptl_absorpt_coefficient_mu 0.543
_exptl_absorpt_correction_T_max 0.9230
_exptl_absorpt_correction_T_min 0.8120
_exptl_absorpt_correction_type multi-scan
_exptl_absorpt_process_details SADABS
_exptl_crystal_colour black
_exptl_crystal_density_diffrn 1.182
_exptl_crystal_density_meas 0
_exptl_crystal_density_method 'not measured'
_exptl_crystal_description block
_exptl_crystal_F_000 624
_exptl_crystal_size_max 0.40
_exptl_crystal_size_mid 0.20
_exptl_crystal_size_min 0.15
_platon_squeeze_details ' '
_refine_diff_density_max 0.425
_refine_diff_density_min -0.436
_refine_diff_density_rms 0.072
_refine_ls_extinction_method none
_refine_ls_goodness_of_fit_ref 1.056
_refine_ls_hydrogen_treatment mixed
_refine_ls_matrix_type full
_refine_ls_number_parameters 464
_refine_ls_number_reflns 8338
_refine_ls_number_restraints 0
_refine_ls_restrained_S_all 1.056
_refine_ls_R_factor_all 0.0714
_refine_ls_R_factor_gt 0.0474
_refine_ls_shift/su_max 0.004
_refine_ls_shift/su_mean 0.000
_refine_ls_structure_factor_coef Fsqd
_refine_ls_weighting_details 'calc w=1/[\s^2^(Fo^2^)+(0.0666P)^2^+0.9292P] where P=(Fo^2^+2Fc^2^)/3'
_refine_ls_weighting_scheme calc
_refine_ls_wR_factor_gt 0.1287
_refine_ls_wR_factor_ref 0.1373
_reflns_number_gt 6100
_reflns_number_total 8338
_reflns_threshold_expression >2sigma(I)
_cod_data_source_file ja107288x_si_001_3.cif
_cod_data_source_block cca7
_cod_original_cell_volume 1670.19(17)
_cod_database_code 4103548

loop_
_symmetry_equiv_pos_as_xyz
'x, y, z'
'-x, -y, -z'

loop_
_atom_site_label
_atom_site_type_symbol
_atom_site_fract_x
_atom_site_fract_y
_atom_site_fract_z
_atom_site_U_iso_or_equiv
_atom_site_adp_type
_atom_site_occupancy
_atom_site_symmetry_multiplicity
_atom_site_calc_flag
_atom_site_refinement_flags
Co1 Co 0.29968(3) 0.41650(2) 0.24589(2) 0.02469(11) Uani 1 1 d .
N1 N 0.4108(2) 0.32103(15) 0.23830(15) 0.0255(4) Uani 1 1 d .
N2 N 0.4586(2) 0.50001(15) 0.34456(14) 0.0227(4) Uani 1 1 d .
N3 N 0.2182(2) 0.52399(15) 0.28516(15) 0.0240(4) Uani 1 1 d .
N4 N 0.1544(2) 0.34189(16) 0.13195(16) 0.0316(5) Uani 1 1 d .
C1 C 0.6500(2) 0.29562(18) 0.31037(17) 0.0247(5) Uani 1 1 d .
C2 C 0.5440(2) 0.35681(18) 0.30126(18) 0.0244(5) Uani 1 1 d .
C3 C 0.5746(2) 0.46219(18) 0.36485(18) 0.0241(5) Uani 1 1 d .
C4 C 0.6971(3) 0.52599(19) 0.44163(18) 0.0265(5) Uani 1 1 d .
C5 C 0.6985(3) 0.6260(2) 0.49363(19) 0.0305(6) Uani 1 1 d .
C6 C 0.5792(3) 0.6634(2) 0.46996(19) 0.0297(5) Uani 1 1 d .
C7 C 0.4606(2) 0.59744(18) 0.39470(17) 0.0231(5) Uani 1 1 d .
C8 C 0.3195(2) 0.62096(18) 0.36137(18) 0.0235(5) Uani 1 1 d .
C9 C 0.3430(2) 0.72037(18) 0.32136(18) 0.0259(5) Uani 1 1 d .
C10 C 0.3673(2) 0.21902(18) 0.16363(18) 0.0266(5) Uani 1 1 d .
C11 C 0.4249(3) 0.2074(2) 0.07934(19) 0.0313(6) Uani 1 1 d .
C12 C 0.3759(3) 0.1088(2) 0.0063(2) 0.0398(7) Uani 1 1 d .
C13 C 0.2694(3) 0.0236(2) 0.0139(2) 0.0395(7) Uani 1 1 d .
C14 C 0.2106(3) 0.0385(2) 0.0963(2) 0.0365(6) Uani 1 1 d .
C15 C 0.2584(3) 0.13492(19) 0.17266(19) 0.0307(6) Uani 1 1 d .
C16 C 0.5375(3) 0.2985(2) 0.0660(2) 0.0390(6) Uani 1 1 d .
H16A H 0.5241 0.3670 0.0980 0.058 Uiso 1 1 calc R
H16B H 0.5280 0.2917 -0.0071 0.058 Uiso 1 1 calc R
H16C H 0.6336 0.2960 0.0985 0.058 Uiso 1 1 calc R
C17 C 0.2173(4) -0.0829(3) -0.0664(2) 0.0581(9) Uani 1 1 d .
H17A H 0.1843 -0.1408 -0.0350 0.087 Uiso 1 1 calc R
H17B H 0.2965 -0.0948 -0.0956 0.087 Uiso 1 1 calc R
H17C H 0.1374 -0.0823 -0.1207 0.087 Uiso 1 1 calc R
C18 C 0.1954(3) 0.1458(2) 0.2624(2) 0.0428(7) Uani 1 1 d .
H18A H 0.1167 0.0806 0.2525 0.064 Uiso 1 1 calc R
H18B H 0.1579 0.2080 0.2688 0.064 Uiso 1 1 calc R
H18C H 0.2701 0.1559 0.3247 0.064 Uiso 1 1 calc R
C19 C 0.0833(2) 0.52917(18) 0.24255(18) 0.0239(5) Uani 1 1 d .
C20 C 0.0111(3) 0.59769(19) 0.29144(19) 0.0280(5) Uani 1 1 d .
C21 C -0.1131(3) 0.6088(2) 0.2346(2) 0.0360(6) Uani 1 1 d .
C22 C -0.1767(3) 0.5544(2) 0.1317(2) 0.0376(6) Uani 1 1 d .
C23 C -0.1192(3) 0.4788(2) 0.0892(2) 0.0328(6) Uani 1 1 d .
C24 C 0.0066(3) 0.46175(19) 0.14269(18) 0.0277(5) Uani 1 1 d .
C25 C 0.0494(3) 0.6482(2) 0.4050(2) 0.0365(6) Uani 1 1 d .
H25A H 0.1323 0.7126 0.4236 0.055 Uiso 1 1 calc R
H25B H 0.0739 0.5967 0.4418 0.055 Uiso 1 1 calc R
H25C H -0.0330 0.6681 0.4236 0.055 Uiso 1 1 calc R
C26 C -0.3072(3) 0.5761(3) 0.0730(3) 0.0529(8) Uani 1 1 d .
H26A H -0.3454 0.5237 0.0058 0.079 Uiso 1 1 calc R
H26B H -0.2799 0.6488 0.0640 0.079 Uiso 1 1 calc R
H26C H -0.3812 0.5699 0.1110 0.079 Uiso 1 1 calc R
C27 C 0.0469(3) 0.3743(2) 0.0923(2) 0.0330(6) Uani 1 1 d .
C28 C 0.6163(3) 0.1944(2) 0.32749(19) 0.0295(5) Uani 1 1 d .
C29 C 0.7200(3) 0.1415(2) 0.3416(2) 0.0342(6) Uani 1 1 d .
C30 C 0.8578(3) 0.1883(2) 0.33733(19) 0.0340(6) Uani 1 1 d .
C31 C 0.8933(3) 0.2879(2) 0.3178(2) 0.0321(6) Uani 1 1 d .
C32 C 0.7900(3) 0.3413(2) 0.30415(19) 0.0285(5) Uani 1 1 d .
C33 C 0.3734(3) 0.8212(2) 0.3879(2) 0.0346(6) Uani 1 1 d .
C34 C 0.3969(4) 0.9124(2) 0.3535(3) 0.0483(8) Uani 1 1 d .
C35 C 0.3891(4) 0.9040(2) 0.2518(3) 0.0485(8) Uani 1 1 d .
C36 C 0.3580(4) 0.8043(2) 0.1849(2) 0.0464(7) Uani 1 1 d .
C37 C 0.3362(3) 0.7138(2) 0.2203(2) 0.0349(6) Uani 1 1 d .
H32 H 0.814(2) 0.4124(19) 0.2905(18) 0.018(6) Uiso 1 1 d .
H6 H 0.585(3) 0.743(2) 0.502(2) 0.046(8) Uiso 1 1 d .
H23 H -0.164(3) 0.434(2) 0.025(2) 0.047(9) Uiso 1 1 d .
H31 H 0.987(3) 0.327(2) 0.318(2) 0.031(7) Uiso 1 1 d .
H14 H 0.134(3) -0.019(2) 0.108(2) 0.028(7) Uiso 1 1 d .
H4 H 0.769(3) 0.493(2) 0.4576(19) 0.023(6) Uiso 1 1 d .
H5 H 0.775(3) 0.666(2) 0.551(2) 0.037(8) Uiso 1 1 d .
H34 H 0.400(4) 0.981(3) 0.405(3) 0.081(12) Uiso 1 1 d .
H36 H 0.360(4) 0.794(3) 0.108(3) 0.067(11) Uiso 1 1 d .
H37 H 0.333(4) 0.659(3) 0.179(3) 0.054(10) Uiso 1 1 d .
H30 H 0.923(3) 0.147(2) 0.347(2) 0.035(7) Uiso 1 1 d .
H33 H 0.369(3) 0.827(2) 0.456(2) 0.037(8) Uiso 1 1 d .
H27 H -0.019(3) 0.331(2) 0.022(2) 0.035(7) Uiso 1 1 d .
H28 H 0.526(3) 0.161(2) 0.329(2) 0.026(7) Uiso 1 1 d .
H21 H -0.155(3) 0.654(3) 0.271(2) 0.049(9) Uiso 1 1 d .
H4N H 0.166(4) 0.283(3) 0.095(3) 0.054(9) Uiso 1 1 d .
H8 H 0.292(3) 0.638(2) 0.425(2) 0.025(6) Uiso 1 1 d .
H35 H 0.404(4) 0.970(3) 0.224(2) 0.056(10) Uiso 1 1 d .
H29 H 0.701(3) 0.079(2) 0.358(2) 0.040(8) Uiso 1 1 d .
H12 H 0.425(3) 0.102(2) -0.050(2) 0.049(9) Uiso 1 1 d .

loop_
_atom_site_aniso_label
_atom_site_aniso_U_11
_atom_site_aniso_U_22
_atom_site_aniso_U_33
_atom_site_aniso_U_23
_atom_site_aniso_U_13
_atom_site_aniso_U_12
Co1 0.01860(16) 0.02147(16) 0.02743(18) -0.00229(12) -0.00191(12) 0.00773(12)
N1 0.0214(9) 0.0207(9) 0.0299(10) 0.0001(8) 0.0023(8) 0.0071(7)
N2 0.0190(9) 0.0218(9) 0.0250(9) 0.0028(7) 0.0018(7) 0.0076(7)
N3 0.0184(9) 0.0225(9) 0.0262(10) 0.0019(8) -0.0003(8) 0.0056(7)
N4 0.0278(11) 0.0241(10) 0.0335(11) -0.0042(9) -0.0022(9) 0.0090(8)
C1 0.0244(11) 0.0248(11) 0.0231(11) 0.0023(9) 0.0035(9) 0.0098(9)
C2 0.0204(11) 0.0229(11) 0.0281(12) 0.0042(9) 0.0034(9) 0.0074(9)
C3 0.0196(11) 0.0226(11) 0.0286(12) 0.0053(9) 0.0027(9) 0.0078(9)
C4 0.0218(11) 0.0275(12) 0.0282(12) 0.0056(9) 0.0012(9) 0.0096(9)
C5 0.0230(12) 0.0310(13) 0.0273(12) -0.0028(10) -0.0039(10) 0.0069(10)
C6 0.0277(12) 0.0260(12) 0.0290(12) -0.0017(10) -0.0001(10) 0.0102(10)
C7 0.0216(11) 0.0235(11) 0.0231(11) 0.0039(9) 0.0036(9) 0.0085(9)
C8 0.0187(11) 0.0227(11) 0.0245(11) 0.0000(9) 0.0004(9) 0.0072(9)
C9 0.0197(11) 0.0259(11) 0.0300(12) 0.0051(9) 0.0028(9) 0.0081(9)
C10 0.0249(11) 0.0244(11) 0.0260(11) -0.0017(9) -0.0009(9) 0.0119(9)
C11 0.0309(13) 0.0328(13) 0.0282(12) 0.0036(10) 0.0019(10) 0.0140(10)
C12 0.0450(16) 0.0427(16) 0.0280(13) -0.0011(11) 0.0074(12) 0.0166(13)
C13 0.0455(16) 0.0324(14) 0.0310(14) -0.0029(11) 0.0003(12) 0.0115(12)
C14 0.0358(14) 0.0264(13) 0.0372(14) -0.0020(11) 0.0006(12) 0.0068(11)
C15 0.0285(12) 0.0267(12) 0.0294(12) -0.0036(10) -0.0001(10) 0.0101(10)
C16 0.0394(15) 0.0430(16) 0.0345(14) 0.0092(12) 0.0111(12) 0.0118(12)
C17 0.074(2) 0.0406(17) 0.0409(17) -0.0138(13) 0.0078(16) 0.0097(16)
C18 0.0354(15) 0.0364(15) 0.0459(16) -0.0062(12) 0.0117(13) 0.0042(12)
C19 0.0203(11) 0.0224(11) 0.0283(12) 0.0075(9) 0.0030(9) 0.0068(9)
C20 0.0232(12) 0.0269(12) 0.0342(13) 0.0078(10) 0.0055(10) 0.0093(9)
C21 0.0277(13) 0.0351(14) 0.0484(16) 0.0112(12) 0.0075(12) 0.0167(11)
C22 0.0264(13) 0.0398(15) 0.0460(16) 0.0145(12) 0.0001(11) 0.0136(11)
C23 0.0241(12) 0.0336(13) 0.0337(14) 0.0069(11) -0.0033(10) 0.0064(10)
C24 0.0231(11) 0.0258(12) 0.0302(12) 0.0066(10) 0.0006(10) 0.0058(9)
C25 0.0291(13) 0.0422(15) 0.0383(14) 0.0037(12) 0.0093(11) 0.0161(11)
C26 0.0369(16) 0.0545(19) 0.063(2) 0.0132(16) -0.0065(14) 0.0245(14)
C27 0.0269(13) 0.0310(13) 0.0314(13) 0.0006(10) -0.0032(10) 0.0062(10)
C28 0.0279(13) 0.0273(12) 0.0331(13) 0.0045(10) 0.0081(10) 0.0104(10)
C29 0.0426(15) 0.0278(13) 0.0365(14) 0.0095(11) 0.0109(12) 0.0171(11)
C30 0.0381(14) 0.0403(14) 0.0290(13) 0.0057(11) 0.0063(11) 0.0261(12)
C31 0.0230(12) 0.0431(15) 0.0314(13) 0.0073(11) 0.0066(10) 0.0143(11)
C32 0.0235(12) 0.0291(12) 0.0322(13) 0.0070(10) 0.0056(10) 0.0090(10)
C33 0.0388(15) 0.0281(13) 0.0320(14) 0.0001(10) 0.0038(11) 0.0116(11)
C34 0.0542(19) 0.0272(14) 0.0551(19) 0.0045(13) 0.0026(15) 0.0114(13)
C35 0.0492(18) 0.0350(15) 0.058(2) 0.0177(14) 0.0031(15) 0.0099(13)
C36 0.0534(19) 0.0452(17) 0.0408(17) 0.0160(14) 0.0112(14) 0.0116(14)
C37 0.0390(15) 0.0299(13) 0.0315(14) 0.0021(11) 0.0077(11) 0.0088(11)

loop_
_atom_type_symbol
_atom_type_description
_atom_type_scat_dispersion_real
_atom_type_scat_dispersion_imag
_atom_type_scat_source
C C 0.0033 0.0016 'International Tables Vol C Tables 4.2.6.8 and 6.1.1.4'
H H 0.0000 0.0000 'International Tables Vol C Tables 4.2.6.8 and 6.1.1.4'
Co Co 0.3494 0.9721 'International Tables Vol C Tables 4.2.6.8 and 6.1.1.4'
N N 0.0061 0.0033 'International Tables Vol C Tables 4.2.6.8 and 6.1.1.4'

loop_
_geom_angle_atom_site_label_1
_geom_angle_atom_site_label_2
_geom_angle_atom_site_label_3
_geom_angle
N2 Co1 N4 170.47(10)
N2 Co1 N3 85.53(8)
N4 Co1 N3 95.76(9)
N2 Co1 N1 81.85(8)
N4 Co1 N1 97.62(9)
N3 Co1 N1 166.15(8)
C2 N1 C10 119.43(18)
C2 N1 Co1 116.21(15)
C10 N1 Co1 124.05(15)
C7 N2 C3 121.63(19)
C7 N2 Co1 119.35(15)
C3 N2 Co1 119.01(15)
C19 N3 C8 117.52(18)
C19 N3 Co1 127.57(15)
C8 N3 Co1 114.30(13)
C27 N4 Co1 126.13(17)
C28 C1 C32 118.5(2)
C28 C1 C2 122.0(2)
C32 C1 C2 119.5(2)
N1 C2 C3 112.70(19)
N1 C2 C1 126.0(2)
C3 C2 C1 121.2(2)
N2 C3 C4 119.2(2)
N2 C3 C2 110.20(19)
C4 C3 C2 130.6(2)
C5 C4 C3 119.0(2)
C4 C5 C6 120.5(2)
C7 C6 C5 118.4(2)
N2 C7 C6 121.2(2)
N2 C7 C8 112.36(19)
C6 C7 C8 126.4(2)
N3 C8 C7 107.97(17)
N3 C8 C9 113.22(19)
C7 C8 C9 110.45(19)
C37 C9 C33 118.2(2)
C37 C9 C8 121.7(2)
C33 C9 C8 120.1(2)
C11 C10 C15 120.8(2)
C11 C10 N1 120.0(2)
C15 C10 N1 119.0(2)
C12 C11 C10 118.5(3)
C12 C11 C16 119.9(3)
C10 C11 C16 121.6(2)
C13 C12 C11 121.9(3)
C14 C13 C12 118.4(2)
C14 C13 C17 120.4(3)
C12 C13 C17 121.2(3)
C13 C14 C15 121.8(3)
C14 C15 C10 118.5(2)
C14 C15 C18 119.8(3)
C10 C15 C18 121.7(2)
N3 C19 C24 118.9(2)
N3 C19 C20 124.7(2)
C24 C19 C20 116.3(2)
C21 C20 C19 118.9(2)
C21 C20 C25 116.1(2)
C19 C20 C25 124.4(2)
C20 C21 C22 124.0(2)
C23 C22 C21 116.8(2)
C23 C22 C26 122.3(3)
C21 C22 C26 120.8(3)
C22 C23 C24 122.2(2)
C23 C24 C27 116.0(2)
C23 C24 C19 120.2(2)
C27 C24 C19 123.8(2)
N4 C27 C24 124.9(2)
C29 C28 C1 120.7(3)
C30 C29 C28 120.1(3)
C29 C30 C31 120.3(2)
C30 C31 C32 119.8(3)
C31 C32 C1 120.6(2)
C34 C33 C9 121.0(3)
C35 C34 C33 119.9(3)
C34 C35 C36 119.6(3)
C37 C36 C35 120.0(3)
C9 C37 C36 121.2(3)

loop_
_geom_bond_atom_site_label_1
_geom_bond_atom_site_label_2
_geom_bond_distance
Co1 N2 1.8049(18)
Co1 N4 1.819(2)
Co1 N3 1.8440(18)
Co1 N1 1.8703(18)
N1 C2 1.341(3)
N1 C10 1.435(3)
N2 C7 1.332(3)
N2 C3 1.364(3)
N3 C19 1.373(3)
N3 C8 1.477(3)
N4 C27 1.307(3)
C1 C28 1.388(3)
C1 C32 1.400(3)
C1 C2 1.476(3)
C2 C3 1.419(3)
C3 C4 1.394(3)
C4 C5 1.372(3)
C5 C6 1.395(3)
C6 C7 1.370(3)
C7 C8 1.508(3)
C8 C9 1.521(3)
C9 C37 1.370(4)
C9 C33 1.388(3)
C10 C11 1.393(4)
C10 C15 1.399(4)
C11 C12 1.390(3)
C11 C16 1.506(4)
C12 C13 1.387(4)
C13 C14 1.380(4)
C13 C17 1.510(4)
C14 C15 1.392(3)
C15 C18 1.492(4)
C19 C24 1.427(3)
C19 C20 1.432(3)
C20 C21 1.380(3)
C20 C25 1.507(4)
C21 C22 1.396(4)
C22 C23 1.359(4)
C22 C26 1.508(3)
C23 C24 1.410(3)
C24 C27 1.414(3)
C28 C29 1.383(3)
C29 C30 1.374(4)
C30 C31 1.383(4)
C31 C32 1.384(3)
C33 C34 1.376(4)
C34 C35 1.374(5)
C35 C36 1.377(4)
C36 C37 1.377(4)

loop_
_platon_squeeze_void_nr
_platon_squeeze_void_average_x
_platon_squeeze_void_average_y
_platon_squeeze_void_average_z
_platon_squeeze_void_volume
_platon_squeeze_void_count_electrons
_platon_squeeze_void_content
1 0.000 0.000 0.500 291 46 ' '
